data_4113221
loop_
_publ_author_name
'Wai-Lun Man'
'William W. Y. Lam'
'Shek-Man Yiu'
'Tai-Chu Lau'
'Shie-Ming Peng'

_publ_section_title
;
 Direct Aziridination of Alkenes by a Cationic (Salen)ruthenium(VI)
 Nitrido Complex
;
_journal_name_full 'Journal of the American Chemical Society'
_journal_page_first 15336
_journal_page_last 15337
_journal_paper_doi 10.1021/ja045845f
_journal_volume 126
_journal_year 2004
_chemical_formula_sum 'C31 H38 F6 N4 O2 P Ru'
_chemical_formula_weight 744.69
_chemical_name_systematic
; 
 ? 
;
_space_group_IT_number 14
_symmetry_cell_setting monoclinic
_symmetry_space_group_name_Hall '-P 2yn'
_symmetry_space_group_name_H-M 'P 1 21/n 1'
_atom_sites_solution_hydrogens geom
_atom_sites_solution_primary direct
_atom_sites_solution_secondary difmap
_audit_creation_method SHELXL-97
_cell_angle_alpha 90.00
_cell_angle_beta 96.8958(8)
_cell_angle_gamma 90.00
_cell_formula_units_Z 4
_cell_length_a 9.2912(1)
_cell_length_b 19.7900(2)
_cell_length_c 17.9581(2)
_cell_measurement_reflns_used all
_cell_measurement_temperature 150(1)
_cell_measurement_theta_max 27.50
_cell_measurement_theta_min 1.54
_cell_volume 3278.12(6)
_computing_cell_refinement DENZO-SMN
_computing_data_collection 'NONIUS COLLECT'
_computing_data_reduction DENZO-SMN
_computing_molecular_graphics SHELXTL
_computing_publication_material SHELXTL
_computing_structure_refinement 'SHELXL-97 (Sheldrick, 1997)'
_computing_structure_solution 'SHELXS-97 (Sheldrick, 1990)'
_diffrn_ambient_temperature 150(1)
_diffrn_measured_fraction_theta_full 1.000
_diffrn_measured_fraction_theta_max 1.000
_diffrn_measurement_device_type 'NONIUS KappaCCD'
_diffrn_measurement_method '\w scans'
_diffrn_radiation_monochromator graphite
_diffrn_radiation_source 'fine-focus sealed tube'
_diffrn_radiation_type MoK\a
_diffrn_radiation_wavelength 0.71073
_diffrn_reflns_av_R_equivalents 0.0530
_diffrn_reflns_av_sigmaI/netI 0.0545
_diffrn_reflns_limit_h_max 12
_diffrn_reflns_limit_h_min -12
_diffrn_reflns_limit_k_max 25
_diffrn_reflns_limit_k_min -25
_diffrn_reflns_limit_l_max 23
_diffrn_reflns_limit_l_min -23
_diffrn_reflns_number 33719
_diffrn_reflns_theta_full 27.50
_diffrn_reflns_theta_max 27.50
_diffrn_reflns_theta_min 1.54
_exptl_absorpt_coefficient_mu 0.596
_exptl_absorpt_correction_T_max 0.968
_exptl_absorpt_correction_T_min 0.826
_exptl_absorpt_correction_type multi-scan
_exptl_crystal_colour 'dark blue'
_exptl_crystal_density_diffrn 1.509
_exptl_crystal_description block
_exptl_crystal_F_000 1524
_exptl_crystal_size_max 0.15
_exptl_crystal_size_mid 0.10
_exptl_crystal_size_min 0.06
_refine_diff_density_max 0.468
_refine_diff_density_min -0.602
_refine_diff_density_rms 0.074
_refine_ls_extinction_coef 0.0009(2)
_refine_ls_extinction_expression Fc^*^=kFc[1+0.001xFc^2^\l^3^/sin(2\q)]^-1/4^
_refine_ls_extinction_method SHELXL
_refine_ls_goodness_of_fit_ref 1.021
_refine_ls_hydrogen_treatment mixed
_refine_ls_matrix_type full
_refine_ls_number_parameters 407
_refine_ls_number_reflns 7524
_refine_ls_number_restraints 0
_refine_ls_restrained_S_all 1.021
_refine_ls_R_factor_all 0.0595
_refine_ls_R_factor_gt 0.0366
_refine_ls_shift/su_max 0.010
_refine_ls_shift/su_mean 0.001
_refine_ls_structure_factor_coef Fsqd
_refine_ls_weighting_details 'calc w=1/[\s^2^(Fo^2^)+(0.0468P)^2^+0.2289P] where P=(Fo^2^+2Fc^2^)/3'
_refine_ls_weighting_scheme calc
_refine_ls_wR_factor_gt 0.0838
_refine_ls_wR_factor_ref 0.0910
_reflns_number_gt 5675
_reflns_number_total 7524
_reflns_threshold_expression >2sigma(I)
_cod_data_source_file ja045845fsi20040711_043238.cif
_cod_data_source_block ic10457
_cod_database_code 4113221

loop_
_symmetry_equiv_pos_as_xyz
'x, y, z'
'-x+1/2, y+1/2, -z+1/2'
'-x, -y, -z'
'x-1/2, -y-1/2, z-1/2'

loop_
_atom_site_label
_atom_site_type_symbol
_atom_site_fract_x
_atom_site_fract_y
_atom_site_fract_z
_atom_site_U_iso_or_equiv
_atom_site_adp_type
_atom_site_occupancy
_atom_site_symmetry_multiplicity
_atom_site_calc_flag
_atom_site_refinement_flags
Ru Ru 0.55584(2) 0.240474(9) 0.414419(10) 0.02233(8) Uani 1 1 d .
P P 0.85926(8) 0.45940(3) 0.25770(4) 0.03442(18) Uani 1 1 d .
F1 F 0.98577(19) 0.44259(10) 0.32266(10) 0.0598(5) Uani 1 1 d .
F2 F 0.73239(19) 0.47785(11) 0.19484(11) 0.0729(6) Uani 1 1 d .
F3 F 0.95989(18) 0.51593(8) 0.22649(10) 0.0529(5) Uani 1 1 d .
F4 F 0.76022(17) 0.40196(7) 0.28963(9) 0.0444(4) Uani 1 1 d .
F5 F 0.7974(2) 0.51328(8) 0.31135(12) 0.0718(6) Uani 1 1 d .
F6 F 0.9213(2) 0.40490(8) 0.20545(10) 0.0542(5) Uani 1 1 d .
O1 O 0.62120(18) 0.28220(8) 0.51450(9) 0.0286(4) Uani 1 1 d .
O2 O 0.35480(17) 0.22389(8) 0.44103(9) 0.0271(4) Uani 1 1 d .
N1 N 0.7507(2) 0.25406(9) 0.37883(11) 0.0232(4) Uani 1 1 d .
N2 N 0.5094(2) 0.19938(9) 0.31360(10) 0.0224(4) Uani 1 1 d .
N3 N 0.6060(2) 0.14560(10) 0.46410(11) 0.0258(5) Uani 1 1 d .
N4 N 0.5097(2) 0.33763(9) 0.37013(11) 0.0271(5) Uani 1 1 d .
H4A H 0.5923 0.3533 0.3511 0.033 Uiso 1 1 calc R
C1 C 0.7244(3) 0.32815(12) 0.52335(13) 0.0247(5) Uani 1 1 d .
C2 C 0.7269(3) 0.37223(12) 0.58567(13) 0.0284(6) Uani 1 1 d .
H2A H 0.6556 0.3674 0.6190 0.034 Uiso 1 1 calc R
C3 C 0.8306(3) 0.42199(13) 0.59895(14) 0.0321(6) Uani 1 1 d .
H3A H 0.8283 0.4515 0.6406 0.039 Uiso 1 1 calc R
C4 C 0.9384(3) 0.42962(13) 0.55225(14) 0.0339(6) Uani 1 1 d .
H4B H 1.0099 0.4639 0.5618 0.041 Uiso 1 1 calc R
C5 C 0.9401(3) 0.38729(13) 0.49257(14) 0.0320(6) Uani 1 1 d .
H5A H 1.0148 0.3923 0.4612 0.038 Uiso 1 1 calc R
C6 C 0.8348(3) 0.33615(12) 0.47537(13) 0.0260(5) Uani 1 1 d .
C7 C 0.8473(3) 0.29596(12) 0.40932(13) 0.0263(5) Uani 1 1 d .
H7A H 0.9336 0.3007 0.3863 0.032 Uiso 1 1 calc R
C8 C 0.7666(3) 0.21660(12) 0.30877(13) 0.0269(5) Uani 1 1 d .
H8A H 0.7861 0.1683 0.3227 0.032 Uiso 1 1 calc R
C9 C 0.8856(3) 0.23966(12) 0.26426(15) 0.0306(6) Uani 1 1 d .
H9A H 0.9810 0.2327 0.2943 0.037 Uiso 1 1 calc R
H9B H 0.8744 0.2885 0.2533 0.037 Uiso 1 1 calc R
C10 C 0.8801(3) 0.20041(14) 0.19081(15) 0.0389(7) Uani 1 1 d .
H10A H 0.9554 0.2179 0.1613 0.047 Uiso 1 1 calc R
H10B H 0.9011 0.1522 0.2018 0.047 Uiso 1 1 calc R
C11 C 0.7322(3) 0.20688(15) 0.14512(15) 0.0400(7) Uani 1 1 d .
H11A H 0.7309 0.1804 0.0983 0.048 Uiso 1 1 calc R
H11B H 0.7141 0.2548 0.1312 0.048 Uiso 1 1 calc R
C12 C 0.6122(3) 0.18164(13) 0.18913(14) 0.0326(6) Uani 1 1 d .
H12A H 0.5167 0.1883 0.1591 0.039 Uiso 1 1 calc R
H12B H 0.6251 0.1327 0.1993 0.039 Uiso 1 1 calc R
C13 C 0.6166(3) 0.21966(12) 0.26223(13) 0.0259(5) Uani 1 1 d .
H13A H 0.5974 0.2682 0.2492 0.031 Uiso 1 1 calc R
C14 C 0.3989(3) 0.16121(12) 0.29318(13) 0.0262(5) Uani 1 1 d .
H14A H 0.3911 0.1425 0.2441 0.031 Uiso 1 1 calc R
C15 C 0.2870(3) 0.14482(12) 0.33874(14) 0.0263(5) Uani 1 1 d .
C16 C 0.1809(3) 0.09749(12) 0.30955(15) 0.0313(6) Uani 1 1 d .
H16A H 0.1901 0.0771 0.2624 0.038 Uiso 1 1 calc R
C17 C 0.0658(3) 0.07971(13) 0.34599(15) 0.0352(6) Uani 1 1 d .
H17A H -0.0032 0.0476 0.3247 0.042 Uiso 1 1 calc R
C18 C 0.0516(3) 0.10959(13) 0.41509(15) 0.0355(6) Uani 1 1 d .
H18A H -0.0273 0.0972 0.4414 0.043 Uiso 1 1 calc R
C19 C 0.1503(3) 0.15682(13) 0.44569(15) 0.0326(6) Uani 1 1 d .
H19A H 0.1375 0.1769 0.4925 0.039 Uiso 1 1 calc R
C20 C 0.2696(3) 0.17596(12) 0.40907(14) 0.0264(5) Uani 1 1 d .
C21 C 0.6499(3) 0.09067(12) 0.42895(14) 0.0297(6) Uani 1 1 d .
H21A H 0.6581 0.0939 0.3768 0.036 Uiso 1 1 calc R
C22 C 0.6837(3) 0.03009(13) 0.46433(15) 0.0354(6) Uani 1 1 d .
H22A H 0.7154 -0.0072 0.4373 0.042 Uiso 1 1 calc R
C23 C 0.6707(3) 0.02441(14) 0.54035(16) 0.0401(7) Uani 1 1 d .
H23A H 0.6942 -0.0166 0.5665 0.048 Uiso 1 1 calc R
C24 C 0.6230(3) 0.07959(14) 0.57680(15) 0.0391(7) Uani 1 1 d .
H24A H 0.6124 0.0768 0.6287 0.047 Uiso 1 1 calc R
C25 C 0.5903(3) 0.13916(13) 0.53807(15) 0.0337(6) Uani 1 1 d .
H25A H 0.5560 0.1766 0.5639 0.040 Uiso 1 1 calc R
C26 C 0.4351(3) 0.39754(12) 0.40023(15) 0.0337(6) Uani 1 1 d .
C27 C 0.3796(3) 0.36871(13) 0.32412(16) 0.0339(6) Uani 1 1 d .
C28 C 0.5208(3) 0.46226(13) 0.40622(16) 0.0410(7) Uani 1 1 d .
H28A H 0.5704 0.4678 0.3614 0.062 Uiso 1 1 calc R
H28B H 0.5926 0.4607 0.4509 0.062 Uiso 1 1 calc R
H28C H 0.4551 0.5005 0.4103 0.062 Uiso 1 1 calc R
C29 C 0.3550(3) 0.38487(14) 0.46724(16) 0.0401(7) Uani 1 1 d .
H29A H 0.3014 0.3422 0.4603 0.060 Uiso 1 1 calc R
H29B H 0.2870 0.4220 0.4722 0.060 Uiso 1 1 calc R
H29C H 0.4247 0.3821 0.5127 0.060 Uiso 1 1 calc R
C30 C 0.4049(3) 0.40562(15) 0.25364(17) 0.0473(8) Uani 1 1 d .
H30A H 0.3125 0.4232 0.2292 0.071 Uiso 1 1 calc R
H30B H 0.4464 0.3745 0.2195 0.071 Uiso 1 1 calc R
H30C H 0.4721 0.4432 0.2663 0.071 Uiso 1 1 calc R
C31 C 0.2430(3) 0.32663(15) 0.31310(18) 0.0459(8) Uani 1 1 d .
H31A H 0.1664 0.3520 0.2829 0.069 Uiso 1 1 calc R
H31B H 0.2119 0.3161 0.3620 0.069 Uiso 1 1 calc R
H31C H 0.2620 0.2846 0.2872 0.069 Uiso 1 1 calc R

loop_
_atom_site_aniso_label
_atom_site_aniso_U_11
_atom_site_aniso_U_22
_atom_site_aniso_U_33
_atom_site_aniso_U_23
_atom_site_aniso_U_13
_atom_site_aniso_U_12
Ru 0.02128(12) 0.02198(12) 0.02430(13) -0.00201(8) 0.00514(8) -0.00263(8)
P 0.0351(4) 0.0276(4) 0.0421(4) 0.0075(3) 0.0108(3) 0.0007(3)
F1 0.0546(12) 0.0752(13) 0.0479(11) 0.0149(9) -0.0008(9) -0.0041(10)
F2 0.0416(11) 0.0990(16) 0.0758(14) 0.0456(12) -0.0033(10) 0.0013(10)
F3 0.0522(11) 0.0396(9) 0.0705(12) 0.0162(8) 0.0213(9) -0.0081(8)
F4 0.0465(10) 0.0322(8) 0.0586(11) 0.0063(7) 0.0231(8) -0.0028(7)
F5 0.0895(15) 0.0354(10) 0.1009(16) -0.0094(10) 0.0541(13) -0.0025(10)
F6 0.0646(12) 0.0441(10) 0.0600(11) -0.0079(8) 0.0328(9) -0.0060(9)
O1 0.0269(9) 0.0320(9) 0.0282(9) -0.0052(8) 0.0080(7) -0.0102(8)
O2 0.0231(9) 0.0280(9) 0.0312(9) -0.0039(7) 0.0074(7) -0.0052(7)
N1 0.0229(11) 0.0231(10) 0.0241(11) 0.0014(8) 0.0051(8) -0.0007(8)
N2 0.0230(11) 0.0199(10) 0.0243(11) 0.0005(8) 0.0026(8) 0.0005(8)
N3 0.0225(11) 0.0295(11) 0.0253(11) 0.0003(9) 0.0016(9) -0.0028(9)
N4 0.0261(11) 0.0249(10) 0.0311(12) -0.0018(9) 0.0068(9) -0.0015(9)
C1 0.0255(13) 0.0240(12) 0.0236(13) 0.0009(10) -0.0009(10) -0.0025(10)
C2 0.0304(14) 0.0303(13) 0.0247(13) 0.0025(11) 0.0042(11) -0.0029(11)
C3 0.0398(16) 0.0298(14) 0.0252(14) 0.0005(11) -0.0029(12) -0.0030(12)
C4 0.0359(16) 0.0312(14) 0.0325(15) 0.0044(12) -0.0038(12) -0.0121(12)
C5 0.0286(14) 0.0346(15) 0.0322(15) 0.0055(12) 0.0011(11) -0.0080(11)
C6 0.0248(13) 0.0272(13) 0.0253(13) 0.0019(10) 0.0004(10) 0.0001(10)
C7 0.0199(12) 0.0285(13) 0.0311(14) 0.0061(11) 0.0054(10) -0.0016(10)
C8 0.0280(13) 0.0243(12) 0.0293(14) -0.0004(11) 0.0070(11) 0.0001(11)
C9 0.0308(14) 0.0280(13) 0.0349(15) -0.0009(11) 0.0123(12) -0.0013(11)
C10 0.0398(16) 0.0401(16) 0.0403(16) -0.0017(13) 0.0195(13) 0.0031(13)
C11 0.0474(18) 0.0458(17) 0.0294(15) -0.0036(13) 0.0155(13) 0.0015(14)
C12 0.0379(16) 0.0320(14) 0.0288(14) -0.0045(11) 0.0082(12) -0.0013(12)
C13 0.0298(14) 0.0250(12) 0.0239(13) 0.0011(10) 0.0076(10) -0.0013(11)
C14 0.0322(14) 0.0223(12) 0.0233(13) -0.0017(10) 0.0005(11) 0.0024(11)
C15 0.0247(13) 0.0230(12) 0.0306(14) 0.0028(10) 0.0016(11) -0.0002(10)
C16 0.0334(15) 0.0261(13) 0.0328(14) -0.0013(11) -0.0028(12) -0.0025(11)
C17 0.0298(15) 0.0270(13) 0.0462(17) 0.0017(12) -0.0061(13) -0.0067(11)
C18 0.0259(14) 0.0343(15) 0.0466(17) 0.0059(13) 0.0057(12) -0.0021(12)
C19 0.0245(14) 0.0329(14) 0.0412(16) 0.0006(12) 0.0071(12) -0.0014(11)
C20 0.0227(13) 0.0218(12) 0.0339(14) 0.0018(11) 0.0006(11) 0.0005(10)
C21 0.0290(14) 0.0304(14) 0.0301(14) 0.0017(11) 0.0048(11) -0.0027(11)
C22 0.0313(15) 0.0324(14) 0.0437(17) 0.0058(12) 0.0097(13) 0.0031(12)
C23 0.0333(16) 0.0380(16) 0.0490(18) 0.0164(14) 0.0057(13) 0.0011(13)
C24 0.0367(16) 0.0503(18) 0.0304(15) 0.0133(13) 0.0039(12) -0.0034(14)
C25 0.0331(15) 0.0374(15) 0.0314(15) 0.0002(12) 0.0074(12) -0.0049(12)
C26 0.0290(15) 0.0255(13) 0.0480(17) -0.0025(12) 0.0107(12) 0.0028(11)
C27 0.0275(14) 0.0265(13) 0.0477(17) 0.0052(12) 0.0041(12) 0.0024(11)
C28 0.0428(17) 0.0304(15) 0.0519(19) -0.0072(13) 0.0140(14) -0.0016(12)
C29 0.0354(16) 0.0356(15) 0.0525(18) -0.0055(13) 0.0190(14) 0.0016(12)
C30 0.0487(19) 0.0417(17) 0.0493(19) 0.0087(14) -0.0033(15) 0.0023(14)
C31 0.0313(16) 0.0384(16) 0.066(2) 0.0038(15) -0.0043(15) 0.0005(13)

loop_
_atom_type_symbol
_atom_type_description
_atom_type_scat_dispersion_real
_atom_type_scat_dispersion_imag
_atom_type_scat_source
C C 0.0033 0.0016 'International Tables Vol C Tables 4.2.6.8 and 6.1.1.4'
H H 0.0000 0.0000 'International Tables Vol C Tables 4.2.6.8 and 6.1.1.4'
N N 0.0061 0.0033 'International Tables Vol C Tables 4.2.6.8 and 6.1.1.4'
O O 0.0106 0.0060 'International Tables Vol C Tables 4.2.6.8 and 6.1.1.4'
F F 0.0171 0.0103 'International Tables Vol C Tables 4.2.6.8 and 6.1.1.4'
P P 0.1023 0.0942 'International Tables Vol C Tables 4.2.6.8 and 6.1.1.4'
Ru Ru -1.2594 0.8363 'International Tables Vol C Tables 4.2.6.8 and 6.1.1.4'

loop_
_geom_angle_atom_site_label_1
_geom_angle_atom_site_label_2
_geom_angle_atom_site_label_3
_geom_angle
N2 Ru O1 174.90(7)
N2 Ru O2 92.51(7)
O1 Ru O2 92.54(7)
N2 Ru N1 82.53(8)
O1 Ru N1 92.44(7)
O2 Ru N1 175.01(7)
N2 Ru N4 91.01(7)
O1 Ru N4 89.34(7)
O2 Ru N4 94.95(7)
N1 Ru N4 84.71(8)
N2 Ru N3 91.94(7)
O1 Ru N3 87.69(7)
O2 Ru N3 85.32(7)
N1 Ru N3 95.28(8)
N4 Ru N3 177.03(7)
F2 P F6 91.58(12)
F2 P F5 89.13(13)
F6 P F5 179.02(11)
F2 P F1 178.26(12)
F6 P F1 90.15(11)
F5 P F1 89.14(12)
F2 P F3 90.31(10)
F6 P F3 89.95(10)
F5 P F3 90.71(10)
F1 P F3 89.52(10)
F2 P F4 90.48(10)
F6 P F4 89.68(9)
F5 P F4 89.65(9)
F1 P F4 89.70(9)
F3 P F4 179.13(10)
C1 O1 Ru 122.03(15)
C20 O2 Ru 122.63(15)
C7 N1 C8 123.0(2)
C7 N1 Ru 123.82(17)
C8 N1 Ru 112.84(14)
C14 N2 C13 123.3(2)
C14 N2 Ru 125.23(17)
C13 N2 Ru 111.47(14)
C21 N3 C25 117.2(2)
C21 N3 Ru 125.85(17)
C25 N3 Ru 116.94(16)
C26 N4 C27 60.21(16)
C26 N4 Ru 131.67(16)
C27 N4 Ru 133.76(15)
O1 C1 C2 117.6(2)
O1 C1 C6 124.7(2)
C2 C1 C6 117.7(2)
C3 C2 C1 121.4(2)
C2 C3 C4 120.8(2)
C5 C4 C3 119.0(2)
C4 C5 C6 122.6(2)
C5 C6 C1 118.4(2)
C5 C6 C7 116.9(2)
C1 C6 C7 124.7(2)
N1 C7 C6 125.5(2)
N1 C8 C9 116.8(2)
N1 C8 C13 105.41(18)
C9 C8 C13 111.9(2)
C8 C9 C10 110.7(2)
C11 C10 C9 111.0(2)
C10 C11 C12 111.3(2)
C13 C12 C11 110.0(2)
N2 C13 C12 117.0(2)
N2 C13 C8 106.38(18)
C12 C13 C8 112.4(2)
N2 C14 C15 125.2(2)
C16 C15 C20 117.7(2)
C16 C15 C14 117.3(2)
C20 C15 C14 124.9(2)
C17 C16 C15 123.0(2)
C16 C17 C18 118.7(2)
C19 C18 C17 120.9(3)
C18 C19 C20 121.4(3)
O2 C20 C19 117.0(2)
O2 C20 C15 124.5(2)
C19 C20 C15 118.4(2)
N3 C21 C22 123.6(2)
C21 C22 C23 118.8(3)
C24 C23 C22 118.4(3)
C23 C24 C25 120.1(3)
N3 C25 C24 121.9(3)
C28 C26 N4 115.7(2)
C28 C26 C29 113.0(2)
N4 C26 C29 116.6(2)
C28 C26 C27 120.3(2)
N4 C26 C27 60.04(15)
C29 C26 C27 120.7(2)
C30 C27 N4 117.6(2)
C30 C27 C31 111.8(2)
N4 C27 C31 116.9(2)
C30 C27 C26 120.4(2)
N4 C27 C26 59.75(15)
C31 C27 C26 121.0(2)

loop_
_geom_bond_atom_site_label_1
_geom_bond_atom_site_label_2
_geom_bond_distance
Ru N2 1.9844(19)
Ru O1 2.0047(16)
Ru O2 2.0098(16)
Ru N1 2.009(2)
Ru N4 2.1049(19)
Ru N3 2.1068(19)
P F2 1.5739(18)
P F6 1.5829(17)
P F5 1.5902(19)
P F1 1.5888(18)
P F3 1.6016(16)
P F4 1.6108(16)
O1 C1 1.317(3)
O2 C20 1.322(3)
N1 C7 1.294(3)
N1 C8 1.483(3)
N2 C14 1.292(3)
N2 C13 1.491(3)
N3 C21 1.345(3)
N3 C25 1.359(3)
N4 C26 1.506(3)
N4 C27 1.511(3)
C1 C2 1.417(3)
C1 C6 1.426(3)
C2 C3 1.378(3)
C3 C4 1.390(4)
C4 C5 1.362(4)
C5 C6 1.415(3)
C6 C7 1.444(3)
C8 C9 1.511(3)
C8 C13 1.537(3)
C9 C10 1.526(4)
C10 C11 1.519(4)
C11 C12 1.526(4)
C12 C13 1.509(3)
C14 C15 1.436(3)
C15 C16 1.414(3)
C15 C20 1.432(3)
C16 C17 1.365(4)
C17 C18 1.395(4)
C18 C19 1.377(4)
C19 C20 1.407(3)
C21 C22 1.375(4)
C22 C23 1.389(4)
C23 C24 1.374(4)
C24 C25 1.384(4)
C26 C28 1.505(4)
C26 C29 1.510(4)
C26 C27 1.513(4)
C27 C30 1.504(4)
C27 C31 1.511(4)
